data_7016786
loop_
_publ_author_name
'Hallett, Andrew J.'
'Kariuki, Benson M.'
'Pope, Simon J. A.'

_publ_section_title
;
 New 2,3-disubstituted-5-hydroxyquinoxaline ligands and their
 coordination chemistry with cyclometallated iridium(iii): syntheses,
 structures and tunable electronic properties.
;
_journal_issue 37
_journal_name_full 'Dalton transactions (Cambridge, England : 2003)'
_journal_page_first 9474
_journal_page_last 9481
_journal_paper_doi 10.1039/c1dt10707k
_journal_volume 40
_journal_year 2011
_chemical_formula_sum 'C44.4 H33.8 Br2 Ir N4 O2'
_chemical_formula_weight 1007.37
_chemical_name_systematic
;
?
;
_space_group_IT_number 14
_symmetry_cell_setting monoclinic
_symmetry_space_group_name_Hall '-P 2yn'
_symmetry_space_group_name_H-M 'P 1 21/n 1'
_atom_sites_solution_hydrogens geom
_atom_sites_solution_primary direct
_atom_sites_solution_secondary difmap
_audit_creation_method SHELXL-97
_cell_angle_alpha 90.00
_cell_angle_beta 110.101(2)
_cell_angle_gamma 90.00
_cell_formula_units_Z 4
_cell_length_a 18.3163(6)
_cell_length_b 9.7199(4)
_cell_length_c 23.3380(5)
_cell_measurement_temperature 150(2)
_cell_volume 3901.8(2)
_computing_structure_refinement 'SHELXL-97 (Sheldrick, 1997)'
_diffrn_ambient_temperature 150(2)
_diffrn_measured_fraction_theta_full 0.993
_diffrn_measured_fraction_theta_max 0.993
_diffrn_radiation_monochromator graphite
_diffrn_radiation_source 'fine-focus sealed tube'
_diffrn_radiation_type MoK\a
_diffrn_radiation_wavelength 0.71073
_diffrn_reflns_av_R_equivalents 0.0782
_diffrn_reflns_av_sigmaI/netI 0.1007
_diffrn_reflns_limit_h_max 23
_diffrn_reflns_limit_h_min -23
_diffrn_reflns_limit_k_max 12
_diffrn_reflns_limit_k_min -11
_diffrn_reflns_limit_l_max 30
_diffrn_reflns_limit_l_min -30
_diffrn_reflns_number 16143
_diffrn_reflns_theta_full 27.54
_diffrn_reflns_theta_max 27.54
_diffrn_reflns_theta_min 2.41
_exptl_absorpt_coefficient_mu 5.513
_exptl_absorpt_correction_T_max 0.8096
_exptl_absorpt_correction_T_min 0.4052
_exptl_absorpt_correction_type multi-scan
_exptl_crystal_density_diffrn 1.715
_exptl_crystal_density_method 'not measured'
_exptl_crystal_F_000 1965
_exptl_crystal_size_max 0.20
_exptl_crystal_size_mid 0.10
_exptl_crystal_size_min 0.04
_refine_diff_density_max 0.855
_refine_diff_density_min -1.448
_refine_diff_density_rms 0.163
_refine_ls_extinction_method none
_refine_ls_goodness_of_fit_ref 1.090
_refine_ls_hydrogen_treatment constr
_refine_ls_matrix_type full
_refine_ls_number_parameters 505
_refine_ls_number_reflns 8941
_refine_ls_number_restraints 43
_refine_ls_restrained_S_all 1.090
_refine_ls_R_factor_all 0.1245
_refine_ls_R_factor_gt 0.0692
_refine_ls_shift/su_max 0.000
_refine_ls_shift/su_mean 0.000
_refine_ls_structure_factor_coef Fsqd
_refine_ls_weighting_details 'calc w=1/[\s^2^(Fo^2^)+(0.0449P)^2^+14.8186P] where P=(Fo^2^+2Fc^2^)/3'
_refine_ls_weighting_scheme calc
_refine_ls_wR_factor_gt 0.1217
_refine_ls_wR_factor_ref 0.1386
_reflns_number_gt 5769
_reflns_number_total 8941
_reflns_threshold_expression >2sigma(I)
_cod_data_source_file c1dt10707k.txt
_cod_data_source_block IrL2
_cod_depositor_comments
;
The following automatic conversions were performed:

'_symmetry_cell_setting' value 'Monoclinic' changed to 'monoclinic'
according to /home/saulius/struct/CIF-dictionaries/cif_core.dic
dictionary named 'cif_core.dic' version 2.4.1 from 2010-06-29.

Automatic conversion script
Id: cif_fix_values 1715 2011-07-08 13:25:40Z adriana 
;
_cod_original_sg_symbol_H-M P21/n
_cod_original_formula_sum 'C44.40 H33.80 Br2 Ir N4 O2'
_cod_database_code 7016786

loop_
_symmetry_equiv_pos_as_xyz
'x, y, z'
'-x+1/2, y+1/2, -z+1/2'
'-x, -y, -z'
'x-1/2, -y-1/2, z-1/2'

loop_
_atom_site_label
_atom_site_type_symbol
_atom_site_fract_x
_atom_site_fract_y
_atom_site_fract_z
_atom_site_U_iso_or_equiv
_atom_site_adp_type
_atom_site_occupancy
_atom_site_symmetry_multiplicity
_atom_site_calc_flag
_atom_site_refinement_flags
_atom_site_disorder_assembly
_atom_site_disorder_group
C21 C 0.8066(5) 0.3606(10) 0.5422(3) 0.040(2) Uani 1 1 d . A 1
C3 C 0.8861(5) 0.3637(10) 0.5453(3) 0.039(2) Uani 1 1 d . A 1
C32 C 0.9379(5) 0.4315(10) 0.5954(3) 0.045(2) Uani 1 1 d . A 1
H3 H 0.9914 0.4336 0.5999 0.054 Uiso 1 1 calc R A 1
C4 C 0.9133(6) 0.4975(11) 0.6396(4) 0.059(3) Uani 1 1 d . A 1
H4 H 0.9504 0.5439 0.6728 0.071 Uiso 1 1 calc R A 1
C5 C 0.8367(5) 0.4957(13) 0.6355(4) 0.066(3) Uani 1 1 d . A 1
H5 H 0.8209 0.5424 0.6651 0.079 Uiso 1 1 calc R A 1
C6 C 0.7821(5) 0.4250(11) 0.5878(4) 0.050(2) Uani 1 1 d . A 1
C7 C 0.6574(5) 0.3461(11) 0.5410(4) 0.049(2) Uani 1 1 d . A 1
C8 C 0.6797(5) 0.2792(11) 0.4947(3) 0.045(2) Uani 1 1 d . A 1
C9 C 0.5772(5) 0.3419(11) 0.5446(4) 0.050(3) Uani 1 1 d . A 1
C10 C 0.5084(5) 0.3310(10) 0.4948(4) 0.051(3) Uani 1 1 d . A 1
H10 H 0.5114 0.3196 0.4552 0.061 Uiso 1 1 calc R A 1
C11 C 0.4353(6) 0.3361(11) 0.5007(4) 0.056(3) Uani 1 1 d . A 1
H11 H 0.3895 0.3274 0.4660 0.067 Uiso 1 1 calc R A 1
C12 C 0.4310(6) 0.3543(12) 0.5583(5) 0.057(3) Uani 1 1 d . A 1
C13 C 0.4986(6) 0.3636(12) 0.6089(4) 0.063(3) Uani 1 1 d . A 1
H13 H 0.4953 0.3746 0.6484 0.076 Uiso 1 1 calc R A 1
C14 C 0.5708(6) 0.3567(12) 0.6021(4) 0.062(3) Uani 1 1 d . A 1
H14 H 0.6166 0.3623 0.6371 0.074 Uiso 1 1 calc R A 1
C15 C 0.6228(5) 0.1955(11) 0.4472(3) 0.044(2) Uani 1 1 d . A 1
C16 C 0.5875(5) 0.2494(10) 0.3882(4) 0.046(2) Uani 1 1 d . A 1
H16 H 0.6053 0.3341 0.3774 0.055 Uiso 1 1 calc R A 1
C17 C 0.5268(5) 0.1794(11) 0.3457(4) 0.051(3) Uani 1 1 d . A 1
H17 H 0.5021 0.2154 0.3058 0.062 Uiso 1 1 calc R A 1
C18 C 0.5029(5) 0.0552(12) 0.3630(4) 0.052(3) Uani 1 1 d . A 1
C19 C 0.5351(5) 0.0001(12) 0.4205(4) 0.059(3) Uani 1 1 d . A 1
H19 H 0.5166 -0.0839 0.4312 0.071 Uiso 1 1 calc R A 1
C20 C 0.5955(5) 0.0718(11) 0.4621(4) 0.048(2) Uani 1 1 d . A 1
H20 H 0.6191 0.0355 0.5020 0.058 Uiso 1 1 calc R A 1
C1 C 0.8852(4) 0.1418(10) 0.3919(3) 0.038(2) Uani 1 1 d . A 1
C22 C 0.9062(4) 0.2075(10) 0.3462(3) 0.042(2) Uani 1 1 d . A 1
H22 H 0.8830 0.2933 0.3306 0.050 Uiso 1 1 calc R A 1
C23 C 0.9602(5) 0.1500(11) 0.3230(4) 0.050(2) Uani 1 1 d . A 1
H23 H 0.9753 0.1981 0.2934 0.059 Uiso 1 1 calc R A 1
C24 C 0.9917(5) 0.0217(11) 0.3438(4) 0.054(3) Uani 1 1 d . A 1
H24 H 1.0268 -0.0194 0.3270 0.064 Uiso 1 1 calc R A 1
C25 C 0.9724(5) -0.0479(11) 0.3889(4) 0.054(3) Uani 1 1 d . A 1
H25 H 0.9946 -0.1351 0.4033 0.064 Uiso 1 1 calc R A 1
C26 C 0.9195(4) 0.0139(10) 0.4128(4) 0.042(2) Uani 1 1 d . A 1
C27 C 0.8957(5) -0.0485(10) 0.4595(4) 0.044(2) Uani 1 1 d . A 1
C28 C 0.9238(5) -0.1735(10) 0.4887(4) 0.054(3) Uani 1 1 d . A 1
H28 H 0.9630 -0.2226 0.4792 0.064 Uiso 1 1 calc R A 1
C29 C 0.8936(6) -0.2256(11) 0.5321(4) 0.060(3) Uani 1 1 d . A 1
H29 H 0.9116 -0.3107 0.5519 0.072 Uiso 1 1 calc R A 1
C30 C 0.8376(6) -0.1516(12) 0.5454(4) 0.064(3) Uani 1 1 d . A 1
H30 H 0.8150 -0.1866 0.5734 0.077 Uiso 1 1 calc R A 1
C31 C 0.8146(5) -0.0262(11) 0.5177(4) 0.054(3) Uani 1 1 d . A 1
H31 H 0.7769 0.0255 0.5281 0.064 Uiso 1 1 calc R A 1
C2 C 0.7279(4) 0.1349(10) 0.3608(3) 0.0364(19) Uani 1 1 d . A 1
C33 C 0.6983(5) 0.0010(10) 0.3492(4) 0.043(2) Uani 1 1 d . A 1
H33 H 0.7184 -0.0673 0.3797 0.051 Uiso 1 1 calc R A 1
C34 C 0.6416(5) -0.0358(12) 0.2954(4) 0.055(3) Uani 1 1 d . A 1
H34 H 0.6229 -0.1278 0.2897 0.066 Uiso 1 1 calc R A 1
C35 C 0.6113(5) 0.0607(14) 0.2495(4) 0.058(3) Uani 1 1 d . A 1
H35 H 0.5717 0.0354 0.2125 0.070 Uiso 1 1 calc R A 1
C36 C 0.6391(5) 0.1918(12) 0.2580(4) 0.048(2) Uani 1 1 d . A 1
H36 H 0.6195 0.2575 0.2263 0.057 Uiso 1 1 calc R A 1
C37 C 0.6964(5) 0.2311(11) 0.3130(3) 0.043(2) Uani 1 1 d . A 1
C38 C 0.7273(4) 0.3697(11) 0.3254(3) 0.044(2) Uani 1 1 d . A 1
C39 C 0.7053(5) 0.4849(11) 0.2873(4) 0.046(2) Uani 1 1 d . A 1
H39 H 0.6656 0.4761 0.2485 0.055 Uiso 1 1 calc R A 1
C40 C 0.7405(5) 0.6117(11) 0.3052(4) 0.046(2) Uani 1 1 d . A 1
H40 H 0.7257 0.6897 0.2792 0.056 Uiso 1 1 calc R A 1
C41 C 0.7976(5) 0.6208(10) 0.3620(4) 0.047(2) Uani 1 1 d . A 1
H41 H 0.8228 0.7064 0.3752 0.056 Uiso 1 1 calc R A 1
C42 C 0.8185(5) 0.5086(9) 0.3994(3) 0.037(2) Uani 1 1 d . A 1
H42 H 0.8574 0.5175 0.4386 0.045 Uiso 1 1 calc R A 1
N1 N 0.7530(4) 0.2886(8) 0.4950(3) 0.0403(16) Uani 1 1 d . A 1
N2 N 0.7067(4) 0.4177(9) 0.5847(3) 0.053(2) Uani 1 1 d . A 1
N3 N 0.8436(4) 0.0261(8) 0.4764(3) 0.0403(17) Uani 1 1 d . A 1
N4 N 0.7841(4) 0.3839(8) 0.3812(2) 0.0368(17) Uani 1 1 d . A 1
O1 O 0.9062(3) 0.3042(6) 0.5031(2) 0.0391(14) Uani 1 1 d . A 1
Br1 Br 0.33324(6) 0.36167(14) 0.56849(5) 0.0690(3) Uani 1 1 d . A 1
Br2 Br 0.42066(7) -0.04246(16) 0.30391(5) 0.0853(4) Uani 1 1 d . A 1
Ir1 Ir 0.812589(18) 0.20957(4) 0.432752(13) 0.03693(12) Uani 1 1 d . A 1
O2 O 0.7700(14) 0.972(3) 0.6727(9) 0.247(18) Uani 0.60 1 d PDU B 1
C43 C 0.6982(17) 0.756(3) 0.6624(18) 0.212(19) Uani 0.60 1 d PDU B 1
H43A H 0.6952 0.6678 0.6822 0.318 Uiso 0.60 1 calc PR B 1
H43B H 0.7038 0.7382 0.6228 0.318 Uiso 0.60 1 calc PR B 1
H43C H 0.6505 0.8084 0.6565 0.318 Uiso 0.60 1 calc PR B 1
C44 C 0.7669(19) 0.836(3) 0.7021(12) 0.22(3) Uani 0.60 1 d PDU B 1
H44A H 0.7625 0.8507 0.7427 0.266 Uiso 0.60 1 calc PR B 1
H44B H 0.8153 0.7837 0.7076 0.266 Uiso 0.60 1 calc PR B 1
C45 C 0.8295(13) 1.063(4) 0.7149(11) 0.26(3) Uani 0.60 1 d PDU B 1
H45A H 0.8371 1.1445 0.6923 0.316 Uiso 0.60 1 calc PR B 1
H45B H 0.8797 1.0129 0.7306 0.316 Uiso 0.60 1 calc PR B 1
C46 C 0.8060(13) 1.108(3) 0.7670(10) 0.161(15) Uani 0.60 1 d PDU B 1
H46A H 0.8446 1.1722 0.7925 0.241 Uiso 0.60 1 calc PR B 1
H46B H 0.8028 1.0272 0.7914 0.241 Uiso 0.60 1 calc PR B 1
H46C H 0.7551 1.1527 0.7514 0.241 Uiso 0.60 1 calc PR B 1
O3 O 0.815(2) 1.136(3) 0.6665(15) 0.160(14) Uani 0.40 1 d PU C 2

loop_
_atom_site_aniso_label
_atom_site_aniso_U_11
_atom_site_aniso_U_22
_atom_site_aniso_U_33
_atom_site_aniso_U_23
_atom_site_aniso_U_13
_atom_site_aniso_U_12
C21 0.034(4) 0.055(6) 0.024(4) 0.003(4) 0.001(3) 0.008(4)
C3 0.033(4) 0.051(6) 0.027(4) -0.004(4) 0.001(3) 0.010(4)
C32 0.036(5) 0.054(6) 0.036(4) -0.006(4) 0.000(4) 0.006(4)
C4 0.044(5) 0.076(8) 0.049(5) -0.009(5) 0.005(4) 0.013(5)
C5 0.049(6) 0.103(10) 0.038(5) -0.011(5) 0.005(4) 0.014(6)
C6 0.044(5) 0.067(7) 0.034(4) -0.001(4) 0.007(4) 0.015(5)
C7 0.042(5) 0.071(7) 0.031(4) 0.000(4) 0.008(4) 0.009(5)
C8 0.040(5) 0.061(6) 0.033(4) 0.007(4) 0.011(4) 0.015(5)
C9 0.041(5) 0.075(8) 0.037(5) 0.000(4) 0.018(4) 0.011(5)
C10 0.043(5) 0.068(8) 0.046(5) 0.005(4) 0.022(4) 0.014(5)
C11 0.046(6) 0.063(8) 0.063(6) 0.005(5) 0.024(5) 0.015(5)
C12 0.044(6) 0.068(7) 0.072(7) 0.001(6) 0.037(5) 0.012(5)
C13 0.057(6) 0.087(9) 0.058(6) -0.002(6) 0.034(5) 0.016(6)
C14 0.046(6) 0.099(9) 0.042(5) -0.009(5) 0.017(4) 0.012(6)
C15 0.031(4) 0.071(7) 0.031(4) 0.005(4) 0.013(3) 0.012(5)
C16 0.035(5) 0.065(7) 0.040(5) 0.003(4) 0.015(4) 0.011(4)
C17 0.040(5) 0.086(9) 0.028(4) 0.005(4) 0.011(4) 0.010(5)
C18 0.031(5) 0.088(8) 0.033(5) 0.004(5) 0.007(4) 0.004(5)
C19 0.045(5) 0.092(9) 0.038(5) -0.001(5) 0.012(4) -0.009(6)
C20 0.041(5) 0.066(7) 0.034(4) -0.003(4) 0.007(4) 0.005(5)
C1 0.021(4) 0.050(6) 0.041(4) -0.007(4) 0.011(3) 0.004(4)
C22 0.031(4) 0.045(5) 0.045(4) -0.015(4) 0.009(4) 0.003(4)
C23 0.025(4) 0.073(7) 0.053(5) -0.017(5) 0.016(4) -0.002(5)
C24 0.031(5) 0.063(7) 0.066(6) -0.024(5) 0.017(4) 0.010(5)
C25 0.025(4) 0.063(7) 0.066(6) -0.018(5) 0.006(4) 0.007(5)
C26 0.024(4) 0.045(6) 0.049(5) -0.004(4) 0.005(4) 0.009(4)
C27 0.025(4) 0.050(6) 0.046(5) -0.005(4) -0.001(4) -0.003(4)
C28 0.044(5) 0.050(7) 0.051(5) -0.003(4) -0.004(4) 0.009(5)
C29 0.056(6) 0.051(7) 0.052(5) 0.020(5) -0.008(5) 0.003(6)
C30 0.058(7) 0.076(8) 0.051(6) 0.019(5) 0.009(5) 0.010(6)
C31 0.048(6) 0.065(7) 0.041(5) 0.010(5) 0.006(4) 0.008(5)
C2 0.027(4) 0.049(6) 0.036(4) -0.001(4) 0.014(3) 0.006(4)
C33 0.035(5) 0.050(6) 0.046(5) -0.005(4) 0.018(4) 0.001(4)
C34 0.034(5) 0.073(8) 0.060(6) -0.011(5) 0.019(4) -0.006(5)
C35 0.031(5) 0.105(10) 0.035(5) -0.010(5) 0.007(4) -0.007(6)
C36 0.035(5) 0.078(8) 0.032(4) 0.004(5) 0.014(4) 0.006(5)
C37 0.030(4) 0.072(7) 0.028(4) -0.004(4) 0.011(3) 0.004(5)
C38 0.025(4) 0.074(8) 0.033(4) 0.004(5) 0.012(3) 0.014(5)
C39 0.036(5) 0.066(7) 0.039(5) 0.008(5) 0.018(4) 0.012(5)
C40 0.040(5) 0.059(7) 0.052(5) 0.015(5) 0.030(4) 0.014(5)
C41 0.054(6) 0.047(6) 0.048(5) -0.001(4) 0.028(4) 0.005(5)
C42 0.035(4) 0.040(6) 0.033(4) -0.001(4) 0.008(3) 0.009(4)
N1 0.029(3) 0.055(5) 0.031(3) 0.003(3) 0.003(3) 0.003(4)
N2 0.038(4) 0.080(7) 0.039(4) -0.005(4) 0.012(3) 0.017(4)
N3 0.032(4) 0.050(5) 0.030(3) 0.007(3) -0.002(3) 0.012(4)
N4 0.032(4) 0.056(5) 0.017(3) 0.001(3) 0.003(3) 0.014(4)
O1 0.032(3) 0.046(4) 0.034(3) -0.003(3) 0.005(2) 0.010(3)
Br1 0.0569(6) 0.0854(9) 0.0808(7) 0.0035(6) 0.0445(6) 0.0133(6)
Br2 0.0627(7) 0.1245(12) 0.0511(6) -0.0018(7) -0.0029(5) -0.0251(8)
Ir1 0.02741(17) 0.0482(2) 0.03236(17) -0.00015(17) 0.00661(12) 0.00875(18)
O2 0.19(3) 0.37(5) 0.21(3) -0.04(3) 0.09(2) 0.08(3)
C43 0.18(4) 0.12(3) 0.33(5) -0.01(3) 0.08(4) 0.07(3)
C44 0.15(3) 0.28(5) 0.18(3) -0.17(4) -0.01(3) 0.08(3)
C45 0.12(3) 0.59(8) 0.051(15) -0.02(3) -0.009(16) -0.09(4)
C46 0.080(17) 0.20(3) 0.20(3) 0.13(3) 0.042(19) -0.01(2)
O3 0.21(3) 0.14(2) 0.20(3) 0.13(2) 0.15(3) 0.11(2)

loop_
_atom_type_symbol
_atom_type_description
_atom_type_scat_dispersion_real
_atom_type_scat_dispersion_imag
_atom_type_scat_source
C C 0.0033 0.0016 'International Tables Vol C Tables 4.2.6.8 and 6.1.1.4'
H H 0.0000 0.0000 'International Tables Vol C Tables 4.2.6.8 and 6.1.1.4'
N N 0.0061 0.0033 'International Tables Vol C Tables 4.2.6.8 and 6.1.1.4'
O O 0.0106 0.0060 'International Tables Vol C Tables 4.2.6.8 and 6.1.1.4'
Br Br -0.2901 2.4595 'International Tables Vol C Tables 4.2.6.8 and 6.1.1.4'
Ir Ir -1.4442 7.9887 'International Tables Vol C Tables 4.2.6.8 and 6.1.1.4'

loop_
_geom_angle_atom_site_label_1
_geom_angle_atom_site_label_2
_geom_angle_atom_site_label_3
_geom_angle
N1 C21 C3 118.8(7)
N1 C21 C6 119.5(7)
C3 C21 C6 121.6(7)
O1 C3 C32 123.9(8)
O1 C3 C21 120.0(7)
C32 C3 C21 116.2(7)
C3 C32 C4 122.1(8)
C5 C4 C32 121.1(9)
C4 C5 C6 119.8(9)
N2 C6 C5 120.3(8)
N2 C6 C21 120.6(8)
C5 C6 C21 119.1(8)
N2 C7 C8 122.0(8)
N2 C7 C9 113.5(8)
C8 C7 C9 124.6(8)
N1 C8 C7 120.5(8)
N1 C8 C15 119.2(7)
C7 C8 C15 120.2(8)
C14 C9 C10 117.4(8)
C14 C9 C7 117.3(8)
C10 C9 C7 125.2(7)
C11 C10 C9 122.6(8)
C12 C11 C10 118.6(9)
C11 C12 C13 120.2(8)
C11 C12 Br1 120.0(8)
C13 C12 Br1 119.8(7)
C14 C13 C12 120.3(8)
C13 C14 C9 120.9(9)
C20 C15 C16 118.9(8)
C20 C15 C8 120.7(7)
C16 C15 C8 119.8(9)
C17 C16 C15 120.2(9)
C16 C17 C18 118.2(8)
C19 C18 C17 123.3(9)
C19 C18 Br2 118.5(8)
C17 C18 Br2 118.1(6)
C18 C19 C20 117.3(10)
C19 C20 C15 122.0(8)
C26 C1 C22 117.4(8)
C26 C1 Ir1 114.8(6)
C22 C1 Ir1 127.8(7)
C23 C22 C1 121.8(9)
C24 C23 C22 119.2(9)
C23 C24 C25 121.1(8)
C24 C25 C26 118.6(9)
C1 C26 C25 121.9(9)
C1 C26 C27 114.9(8)
C25 C26 C27 123.2(9)
N3 C27 C28 119.8(9)
N3 C27 C26 114.8(8)
C28 C27 C26 125.4(9)
C27 C28 C29 119.6(9)
C30 C29 C28 118.9(9)
C29 C30 C31 119.4(10)
N3 C31 C30 122.4(10)
C33 C2 C37 115.8(8)
C33 C2 Ir1 129.8(6)
C37 C2 Ir1 114.3(7)
C34 C33 C2 122.7(9)
C33 C34 C35 120.4(10)
C36 C35 C34 119.3(8)
C35 C36 C37 120.9(9)
C36 C37 C2 120.9(10)
C36 C37 C38 123.5(8)
C2 C37 C38 115.5(7)
N4 C38 C39 118.9(9)
N4 C38 C37 113.6(8)
C39 C38 C37 127.5(8)
C40 C39 C38 121.1(8)
C41 C40 C39 117.8(9)
C42 C41 C40 121.0(9)
N4 C42 C41 120.7(7)
C8 N1 C21 118.2(7)
C8 N1 Ir1 133.2(6)
C21 N1 Ir1 108.6(5)
C7 N2 C6 119.1(8)
C31 N3 C27 119.6(8)
C31 N3 Ir1 125.2(6)
C27 N3 Ir1 115.1(6)
C42 N4 C38 120.4(8)
C42 N4 Ir1 123.8(5)
C38 N4 Ir1 115.8(7)
C3 O1 Ir1 114.4(5)
C2 Ir1 C1 86.1(3)
C2 Ir1 N3 96.1(3)
C1 Ir1 N3 80.4(3)
C2 Ir1 N4 80.7(3)
C1 Ir1 N4 94.0(3)
N3 Ir1 N4 173.7(3)
C2 Ir1 O1 173.8(3)
C1 Ir1 O1 91.0(3)
N3 Ir1 O1 88.9(2)
N4 Ir1 O1 94.1(2)
C2 Ir1 N1 105.1(3)
C1 Ir1 N1 168.4(3)
N3 Ir1 N1 95.2(3)
N4 Ir1 N1 90.9(3)
O1 Ir1 N1 78.1(2)
C45 O2 C44 110.9(10)
O2 C44 C43 109.4(10)
O2 C45 C46 111.3(10)

loop_
_geom_bond_atom_site_label_1
_geom_bond_atom_site_label_2
_geom_bond_distance
C21 N1 1.386(10)
C21 C3 1.432(11)
C21 C6 1.434(11)
C3 O1 1.301(9)
C3 C32 1.392(11)
C32 C4 1.414(12)
C4 C5 1.373(13)
C5 C6 1.395(13)
C6 N2 1.360(11)
C7 N2 1.307(12)
C7 C8 1.435(12)
C7 C9 1.501(12)
C8 N1 1.344(10)
C8 C15 1.478(13)
C9 C14 1.393(11)
C9 C10 1.395(12)
C10 C11 1.392(12)
C11 C12 1.385(12)
C12 C13 1.389(13)
C12 Br1 1.887(9)
C13 C14 1.388(13)
C15 C20 1.390(13)
C15 C16 1.406(11)
C16 C17 1.388(12)
C17 C18 1.390(14)
C18 C19 1.376(12)
C18 Br2 1.909(9)
C19 C20 1.384(12)
C1 C26 1.402(12)
C1 C22 1.405(12)
C1 Ir1 1.996(8)
C22 C23 1.398(11)
C23 C24 1.390(14)
C24 C25 1.394(14)
C25 C26 1.408(12)
C26 C27 1.439(12)
C27 N3 1.361(11)
C27 C28 1.401(13)
C28 C29 1.404(14)
C29 C30 1.372(14)
C30 C31 1.376(14)
C31 N3 1.349(11)
C2 C33 1.400(12)
C2 C37 1.417(12)
C2 Ir1 1.991(8)
C33 C34 1.373(12)
C34 C35 1.389(14)
C35 C36 1.361(14)
C36 C37 1.404(11)
C37 C38 1.451(14)
C38 N4 1.366(9)
C38 C39 1.400(13)
C39 C40 1.387(13)
C40 C41 1.381(12)
C41 C42 1.368(12)
C42 N4 1.365(11)
N1 Ir1 2.232(7)
N3 Ir1 2.036(7)
N4 Ir1 2.040(7)
O1 Ir1 2.132(5)
O2 C45 1.484(10)
O2 C44 1.497(10)
C43 C44 1.500(10)
C45 C46 1.489(10)
